data_4512365
loop_
_publ_author_name
'Shi, Chao'
'Wei, Bin'
'Zhang, Wen'

_publ_section_title
;
 Toward Understanding the Origin of Structural Phase Transition in
 Guanidinium Pyridinium 1,5-Naphthalenedisulfonate
;
_journal_issue 12
_journal_name_full 'Crystal Growth &amp; Design'
_journal_page_first 6570
_journal_paper_doi 10.1021/cg5014895
_journal_volume 14
_journal_year 2014
_chemical_formula_sum 'C13 H20 N4 O6 S2'
_chemical_formula_weight 392.45
_chemical_name_systematic
; 
 ? 
;
_space_group_IT_number 2
_symmetry_cell_setting triclinic
_symmetry_space_group_name_Hall '-P 1'
_symmetry_space_group_name_H-M 'P -1'
_atom_sites_solution_hydrogens geom
_atom_sites_solution_primary direct
_atom_sites_solution_secondary difmap
_audit_creation_method SHELXL-97
_cell_angle_alpha 87.10(3)
_cell_angle_beta 74.74(3)
_cell_angle_gamma 88.77(3)
_cell_formula_units_Z 2
_cell_length_a 8.7782(18)
_cell_length_b 9.0316(18)
_cell_length_c 11.923(2)
_cell_measurement_reflns_used 3638
_cell_measurement_temperature 293(2)
_cell_measurement_theta_max 27.5
_cell_measurement_theta_min 3.0
_cell_volume 910.7(3)
_computing_cell_refinement CrystalClear
_computing_data_collection 'CrystalClear (Rigaku, 2005)'
_computing_data_reduction CrystalClear
_computing_molecular_graphics SHELXTL
_computing_publication_material SHELXTL
_computing_structure_refinement SHELXTL
_computing_structure_solution 'SHELXTL (Sheldrick, 2008)'
_diffrn_ambient_temperature 293(2)
_diffrn_measured_fraction_theta_full 0.997
_diffrn_measured_fraction_theta_max 0.997
_diffrn_measurement_device_type 'Rigaku, SCXmini'
_diffrn_measurement_method '\w scans'
_diffrn_radiation_monochromator graphite
_diffrn_radiation_source 'fine-focus sealed tube'
_diffrn_radiation_type MoK\a
_diffrn_radiation_wavelength 0.71073
_diffrn_reflns_av_R_equivalents 0.0313
_diffrn_reflns_av_sigmaI/netI 0.0400
_diffrn_reflns_limit_h_max 11
_diffrn_reflns_limit_h_min -11
_diffrn_reflns_limit_k_max 11
_diffrn_reflns_limit_k_min -11
_diffrn_reflns_limit_l_max 15
_diffrn_reflns_limit_l_min -15
_diffrn_reflns_number 9502
_diffrn_reflns_theta_full 27.48
_diffrn_reflns_theta_max 27.48
_diffrn_reflns_theta_min 3.29
_diffrn_standards_decay_% 0
_diffrn_standards_interval_count 150
_diffrn_standards_interval_time 9
_diffrn_standards_number 2
_exptl_absorpt_coefficient_mu 0.329
_exptl_absorpt_correction_T_max 0.525
_exptl_absorpt_correction_T_min 0.520
_exptl_absorpt_correction_type multi-scan
_exptl_absorpt_process_details 'CrystalClear (Rigaku, 2005)'
_exptl_crystal_colour Colorless
_exptl_crystal_density_diffrn 1.431
_exptl_crystal_density_method 'not measured'
_exptl_crystal_description block
_exptl_crystal_F_000 412
_exptl_crystal_size_max 0.20
_exptl_crystal_size_mid 0.20
_exptl_crystal_size_min 0.20
_refine_diff_density_max 0.226
_refine_diff_density_min -0.286
_refine_diff_density_rms 0.047
_refine_ls_extinction_method none
_refine_ls_goodness_of_fit_ref 1.043
_refine_ls_hydrogen_treatment mixed
_refine_ls_matrix_type full
_refine_ls_number_parameters 228
_refine_ls_number_reflns 4168
_refine_ls_number_restraints 0
_refine_ls_restrained_S_all 1.043
_refine_ls_R_factor_all 0.0677
_refine_ls_R_factor_gt 0.0460
_refine_ls_shift/su_max 0.004
_refine_ls_shift/su_mean 0.001
_refine_ls_structure_factor_coef Fsqd
_refine_ls_weighting_details 'calc w=1/[\s^2^(Fo^2^)+(0.0492P)^2^+0.2890P] where P=(Fo^2^+2Fc^2^)/3'
_refine_ls_weighting_scheme calc
_refine_ls_wR_factor_gt 0.1097
_refine_ls_wR_factor_ref 0.1211
_reflns_number_gt 3097
_reflns_number_total 4168
_reflns_threshold_expression >2sigma(I)
_cod_data_source_file cg5014895_si_002.cif
_cod_data_source_block 4DMA
_cod_depositor_comments 'Adding full bibliography for 4512336--4512373.cif.'
_cod_original_sg_symbol_H-M P-1
_cod_database_code 4512365

loop_
_symmetry_equiv_pos_as_xyz
'x, y, z'
'-x, -y, -z'

loop_
_atom_site_label
_atom_site_type_symbol
_atom_site_fract_x
_atom_site_fract_y
_atom_site_fract_z
_atom_site_U_iso_or_equiv
_atom_site_adp_type
_atom_site_occupancy
_atom_site_symmetry_multiplicity
_atom_site_calc_flag
_atom_site_refinement_flags
S1 S 0.56454(6) 1.10040(6) 0.20852(5) 0.04580(17) Uani 1 1 d .
O1 O 0.72470(18) 1.14764(18) 0.19535(15) 0.0537(4) Uani 1 1 d .
O2 O 0.47542(19) 1.21224(18) 0.15867(15) 0.0554(4) Uani 1 1 d .
O3 O 0.5537(2) 0.95431(18) 0.16728(16) 0.0605(5) Uani 1 1 d .
C4 C 0.4733(2) 1.0921(2) 0.3610(2) 0.0444(5) Uani 1 1 d .
C5 C 0.3440(3) 1.1794(3) 0.4035(2) 0.0574(6) Uani 1 1 d .
H5 H 0.3017 1.2376 0.3523 0.069 Uiso 1 1 calc R
C6 C 0.2749(3) 1.1819(3) 0.5227(3) 0.0650(7) Uani 1 1 d .
H6 H 0.1878 1.2430 0.5500 0.078 Uiso 1 1 calc R
C7 C 0.3320(3) 1.0973(3) 0.5998(2) 0.0523(6) Uani 1 1 d .
H7 H 0.2843 1.1018 0.6791 0.063 Uiso 1 1 calc R
C8 C 0.4640(2) 1.0017(2) 0.5607(2) 0.0427(5) Uani 1 1 d .
C3 C 0.1383(3) 0.9844(2) 0.12679(19) 0.0427(5) Uani 1 1 d .
C1 C 0.6168(4) 0.6027(3) 0.0828(3) 0.0689(7) Uani 1 1 d .
H1A H 0.5056 0.6163 0.0916 0.103 Uiso 1 1 calc R
H1B H 0.6669 0.5753 0.0049 0.103 Uiso 1 1 calc R
H1C H 0.6613 0.6934 0.0978 0.103 Uiso 1 1 calc R
C2 C 0.5666(4) 0.5162(4) 0.2865(3) 0.0827(9) Uani 1 1 d .
H2A H 0.6138 0.6018 0.3077 0.124 Uiso 1 1 calc R
H2B H 0.5807 0.4322 0.3355 0.124 Uiso 1 1 calc R
H2C H 0.4559 0.5344 0.2961 0.124 Uiso 1 1 calc R
N1 N -0.0065(2) 0.9450(2) 0.1321(2) 0.0606(6) Uani 1 1 d .
H1D H -0.0779 1.0115 0.1317 0.073 Uiso 1 1 calc R
H1E H -0.0300 0.8526 0.1361 0.073 Uiso 1 1 calc R
N2 N 0.1747(3) 1.1261(2) 0.12075(19) 0.0590(5) Uani 1 1 d .
H2D H 0.1034 1.1928 0.1203 0.071 Uiso 1 1 calc R
H2E H 0.2697 1.1517 0.1173 0.071 Uiso 1 1 calc R
N3 N 0.2482(2) 0.8819(2) 0.12657(18) 0.0556(5) Uani 1 1 d .
H3A H 0.2247 0.7896 0.1299 0.067 Uiso 1 1 calc R
H3B H 0.3432 0.9077 0.1231 0.067 Uiso 1 1 calc R
N4 N 0.6420(3) 0.4860(2) 0.1648(2) 0.0598(6) Uani 1 1 d .
H4A H 0.7465 0.4739 0.1558 0.072 Uiso 1 1 calc R
H4B H 0.6042 0.4005 0.1478 0.072 Uiso 1 1 calc R
C9 C -0.0137(2) 0.4444(2) 0.3530(2) 0.0429(5) Uani 1 1 d .
C10 C -0.0994(3) 0.3161(2) 0.3832(2) 0.0513(6) Uani 1 1 d .
H10 H -0.1247 0.2632 0.3256 0.062 Uiso 1 1 calc R
C11 C -0.1487(3) 0.2647(3) 0.4988(2) 0.0553(6) Uani 1 1 d .
H11 H -0.2053 0.1769 0.5174 0.066 Uiso 1 1 calc R
C12 C -0.1155(3) 0.3404(2) 0.5852(2) 0.0471(5) Uani 1 1 d .
H12 H -0.1513 0.3050 0.6622 0.057 Uiso 1 1 calc R
C13 C -0.0266(2) 0.4732(2) 0.55895(19) 0.0400(5) Uani 1 1 d .
S2 S 0.03040(7) 0.51286(6) 0.20605(5) 0.04819(17) Uani 1 1 d .
O4 O 0.1966(2) 0.5447(2) 0.16779(16) 0.0668(5) Uani 1 1 d .
O5 O -0.0671(2) 0.64568(17) 0.20878(16) 0.0590(5) Uani 1 1 d .
O6 O -0.0188(2) 0.39850(18) 0.14233(15) 0.0602(5) Uani 1 1 d .

loop_
_atom_site_aniso_label
_atom_site_aniso_U_11
_atom_site_aniso_U_22
_atom_site_aniso_U_33
_atom_site_aniso_U_23
_atom_site_aniso_U_13
_atom_site_aniso_U_12
S1 0.0427(3) 0.0350(3) 0.0622(4) -0.0047(2) -0.0178(3) -0.0011(2)
O1 0.0424(9) 0.0513(10) 0.0678(11) -0.0002(8) -0.0152(8) -0.0067(7)
O2 0.0584(10) 0.0448(9) 0.0686(11) 0.0006(8) -0.0273(9) 0.0028(7)
O3 0.0678(11) 0.0400(9) 0.0772(12) -0.0146(8) -0.0229(9) -0.0006(8)
C4 0.0360(11) 0.0324(11) 0.0651(15) -0.0035(10) -0.0140(10) 0.0022(8)
C5 0.0471(13) 0.0504(14) 0.0751(18) 0.0007(12) -0.0185(12) 0.0144(11)
C6 0.0512(14) 0.0605(16) 0.0755(19) -0.0005(13) -0.0060(13) 0.0291(12)
C7 0.0422(12) 0.0445(13) 0.0643(16) -0.0032(11) -0.0045(11) 0.0123(10)
C8 0.0332(10) 0.0270(10) 0.0672(14) -0.0049(9) -0.0113(9) 0.0005(8)
C3 0.0430(12) 0.0413(12) 0.0410(12) 0.0038(9) -0.0073(9) -0.0017(9)
C1 0.083(2) 0.0507(16) 0.0703(19) -0.0022(13) -0.0156(15) 0.0003(14)
C2 0.091(2) 0.087(2) 0.069(2) -0.0047(16) -0.0177(17) -0.0184(18)
N1 0.0445(11) 0.0447(11) 0.0905(16) 0.0133(11) -0.0166(11) -0.0045(9)
N2 0.0546(12) 0.0397(11) 0.0831(16) 0.0034(10) -0.0198(11) -0.0032(9)
N3 0.0431(11) 0.0402(11) 0.0812(15) 0.0006(10) -0.0131(10) -0.0005(8)
N4 0.0527(12) 0.0479(12) 0.0803(16) -0.0036(10) -0.0204(11) 0.0023(9)
C9 0.0386(11) 0.0312(10) 0.0617(14) -0.0046(9) -0.0181(10) 0.0016(8)
C10 0.0539(13) 0.0364(12) 0.0693(17) -0.0084(11) -0.0249(12) -0.0070(10)
C11 0.0559(14) 0.0379(12) 0.0763(18) -0.0006(11) -0.0238(13) -0.0165(10)
C12 0.0428(12) 0.0356(11) 0.0636(15) -0.0003(10) -0.0151(10) -0.0065(9)
C13 0.0296(10) 0.0284(10) 0.0645(14) -0.0051(9) -0.0162(9) 0.0024(8)
S2 0.0479(3) 0.0357(3) 0.0614(4) -0.0054(2) -0.0142(3) -0.0034(2)
O4 0.0489(10) 0.0736(13) 0.0720(12) -0.0166(10) -0.0026(8) -0.0070(9)
O5 0.0647(11) 0.0373(9) 0.0733(12) 0.0048(8) -0.0168(9) 0.0020(8)
O6 0.0807(12) 0.0417(9) 0.0647(11) -0.0050(8) -0.0296(9) -0.0087(8)

loop_
_atom_type_symbol
_atom_type_description
_atom_type_scat_dispersion_real
_atom_type_scat_dispersion_imag
_atom_type_scat_source
C C 0.0033 0.0016 'International Tables Vol C Tables 4.2.6.8 and 6.1.1.4'
N N 0.0061 0.0033 'International Tables Vol C Tables 4.2.6.8 and 6.1.1.4'
O O 0.0106 0.0060 'International Tables Vol C Tables 4.2.6.8 and 6.1.1.4'
S S 0.1246 0.1234 'International Tables Vol C Tables 4.2.6.8 and 6.1.1.4'
H H 0.0000 0.0000 'International Tables Vol C Tables 4.2.6.8 and 6.1.1.4'

loop_
_geom_angle_atom_site_label_1
_geom_angle_atom_site_label_2
_geom_angle_atom_site_label_3
_geom_angle
_geom_angle_site_symmetry_1
_geom_angle_site_symmetry_3
O1 S1 O3 113.70(11) . .
O1 S1 O2 111.13(10) . .
O3 S1 O2 112.70(11) . .
O1 S1 C4 105.95(11) . .
O3 S1 C4 107.12(11) . .
O2 S1 C4 105.59(10) . .
C5 C4 C8 120.0(2) . 2_676
C5 C4 S1 118.99(19) . .
C8 C4 S1 121.01(16) 2_676 .
C4 C5 C6 120.5(2) . .
C4 C5 H5 119.7 . .
C6 C5 H5 119.7 . .
C7 C6 C5 121.4(2) . .
C7 C6 H6 119.3 . .
C5 C6 H6 119.3 . .
C6 C7 C8 120.6(2) . .
C6 C7 H7 119.7 . .
C8 C7 H7 119.7 . .
C8 C8 C7 118.6(3) 2_676 .
C8 C8 C4 118.8(2) 2_676 2_676
C7 C8 C4 122.6(2) . 2_676
N1 C3 N2 120.1(2) . .
N1 C3 N3 119.9(2) . .
N2 C3 N3 119.9(2) . .
N4 C1 H1A 109.5 . .
N4 C1 H1B 109.5 . .
H1A C1 H1B 109.5 . .
N4 C1 H1C 109.5 . .
H1A C1 H1C 109.5 . .
H1B C1 H1C 109.5 . .
N4 C2 H2A 109.5 . .
N4 C2 H2B 109.5 . .
H2A C2 H2B 109.5 . .
N4 C2 H2C 109.5 . .
H2A C2 H2C 109.5 . .
H2B C2 H2C 109.5 . .
C3 N1 H1D 120.0 . .
C3 N1 H1E 120.0 . .
H1D N1 H1E 120.0 . .
C3 N2 H2D 120.0 . .
C3 N2 H2E 120.0 . .
H2D N2 H2E 120.0 . .
C3 N3 H3A 120.0 . .
C3 N3 H3B 120.0 . .
H3A N3 H3B 120.0 . .
C1 N4 C2 113.6(2) . .
C1 N4 H4A 108.9 . .
C2 N4 H4A 108.9 . .
C1 N4 H4B 108.9 . .
C2 N4 H4B 108.9 . .
H4A N4 H4B 107.7 . .
C10 C9 C13 120.2(2) . 2_566
C10 C9 S2 118.36(18) . .
C13 C9 S2 121.21(16) 2_566 .
C9 C10 C11 120.6(2) . .
C9 C10 H10 119.7 . .
C11 C10 H10 119.7 . .
C12 C11 C10 121.2(2) . .
C12 C11 H11 119.4 . .
C10 C11 H11 119.4 . .
C11 C12 C13 120.5(2) . .
C11 C12 H12 119.7 . .
C13 C12 H12 119.7 . .
C12 C13 C13 119.2(2) . 2_566
C12 C13 C9 122.6(2) . 2_566
C13 C13 C9 118.3(2) 2_566 2_566
O4 S2 O6 113.80(11) . .
O4 S2 O5 112.38(11) . .
O6 S2 O5 111.31(11) . .
O4 S2 C9 108.35(11) . .
O6 S2 C9 105.83(10) . .
O5 S2 C9 104.46(10) . .

loop_
_geom_bond_atom_site_label_1
_geom_bond_atom_site_label_2
_geom_bond_distance
_geom_bond_site_symmetry_2
S1 O1 1.4442(16) .
S1 O3 1.4448(17) .
S1 O2 1.4614(17) .
S1 C4 1.782(3) .
C4 C5 1.366(3) .
C4 C8 1.436(3) 2_676
C5 C6 1.392(4) .
C5 H5 0.9300 .
C6 C7 1.354(4) .
C6 H6 0.9300 .
C7 C8 1.421(3) .
C7 H7 0.9300 .
C8 C8 1.421(5) 2_676
C8 C4 1.436(3) 2_676
C3 N1 1.312(3) .
C3 N2 1.320(3) .
C3 N3 1.322(3) .
C1 N4 1.454(3) .
C1 H1A 0.9600 .
C1 H1B 0.9600 .
C1 H1C 0.9600 .
C2 N4 1.465(4) .
C2 H2A 0.9600 .
C2 H2B 0.9600 .
C2 H2C 0.9600 .
N1 H1D 0.8600 .
N1 H1E 0.8600 .
N2 H2D 0.8600 .
N2 H2E 0.8600 .
N3 H3A 0.8600 .
N3 H3B 0.8600 .
N4 H4A 0.9000 .
N4 H4B 0.9000 .
C9 C10 1.375(3) .
C9 C13 1.437(3) 2_566
C9 S2 1.774(2) .
C10 C11 1.391(3) .
C10 H10 0.9300 .
C11 C12 1.362(3) .
C11 H11 0.9300 .
C12 C13 1.421(3) .
C12 H12 0.9300 .
C13 C13 1.422(4) 2_566
C13 C9 1.437(3) 2_566
S2 O4 1.4404(18) .
S2 O6 1.4496(17) .
S2 O5 1.4552(17) .

loop_
_geom_hbond_atom_site_label_D
_geom_hbond_atom_site_label_H
_geom_hbond_atom_site_label_A
_geom_hbond_distance_DH
_geom_hbond_distance_HA
_geom_hbond_distance_DA
_geom_hbond_angle_DHA
_geom_hbond_site_symmetry_A
N1 H1E O5 0.86 2.02 2.825(3) 156.5 .
N2 H2E O2 0.86 2.08 2.921(3) 164.1 .
N3 H3A O4 0.86 2.24 3.084(3) 167.0 .
N3 H3B O3 0.86 2.11 2.940(3) 163.1 .
N1 H1D O1 0.86 2.10 2.916(3) 158.8 1_455
N2 H2D O6 0.86 2.12 2.942(3) 160.4 1_565
N4 H4A O6 0.90 2.12 3.011(3) 168.2 1_655
N4 H4A O5 0.90 2.50 3.133(3) 128.0 1_655
N4 H4B O2 0.90 2.04 2.914(3) 162.7 1_545
N4 H4B O1 0.90 2.60 3.152(3) 120.7 1_545

loop_
_geom_torsion_atom_site_label_1
_geom_torsion_atom_site_label_2
_geom_torsion_atom_site_label_3
_geom_torsion_atom_site_label_4
_geom_torsion
_geom_torsion_site_symmetry_1
_geom_torsion_site_symmetry_4
O1 S1 C4 C5 119.8(2) . .
O3 S1 C4 C5 -118.5(2) . .
O2 S1 C4 C5 1.8(2) . .
O1 S1 C4 C8 -58.72(19) . 2_676
O3 S1 C4 C8 62.98(19) . 2_676
O2 S1 C4 C8 -176.68(16) . 2_676
C8 C4 C5 C6 2.1(4) 2_676 .
S1 C4 C5 C6 -176.5(2) . .
C4 C5 C6 C7 -0.8(4) . .
C5 C6 C7 C8 -0.7(4) . .
C6 C7 C8 C8 0.8(4) . 2_676
C6 C7 C8 C4 -178.7(2) . 2_676
C13 C9 C10 C11 0.3(3) 2_566 .
S2 C9 C10 C11 -174.47(18) . .
C9 C10 C11 C12 0.9(4) . .
C10 C11 C12 C13 -1.2(4) . .
C11 C12 C13 C13 0.4(4) . 2_566
C11 C12 C13 C9 -178.9(2) . 2_566
C10 C9 S2 O4 -130.74(19) . .
C13 C9 S2 O4 54.60(19) 2_566 .
C10 C9 S2 O6 -8.3(2) . .
C13 C9 S2 O6 177.01(16) 2_566 .
C10 C9 S2 O5 109.27(19) . .
C13 C9 S2 O5 -65.39(18) 2_566 .
